data_7007683
loop_
_publ_author_name
'Xu, Chen'
'Gong, Jun-Fang'
'Yue, Su-Fang'
'Zhu, Yu'
'Wu, Yang-Jie'

_publ_section_title
;
 Tricyclohexylphosphine-cyclopalladated ferrocenylimine complexes:
 synthesis, crystal structures and application in Suzuki and Heck
 reactions.
;
_journal_issue 39
_journal_name_full 'Dalton transactions (Cambridge, England : 2003)'
_journal_page_first 4730
_journal_page_last 4739
_journal_paper_doi 10.1039/b608825b
_journal_year 2006
_chemical_formula_sum 'C37 H50 Cl4 Fe N P Pd'
_chemical_formula_weight 843.80
_chemical_name_systematic
;
?
;
_space_group_IT_number 2
_symmetry_cell_setting triclinic
_symmetry_space_group_name_Hall '-P 1'
_symmetry_space_group_name_H-M 'P -1'
_atom_sites_solution_hydrogens geom
_atom_sites_solution_primary direct
_atom_sites_solution_secondary difmap
_audit_creation_method SHELXL-97
_cell_angle_alpha 102.77(3)
_cell_angle_beta 92.87(3)
_cell_angle_gamma 105.73(3)
_cell_formula_units_Z 2
_cell_length_a 10.115(2)
_cell_length_b 11.148(2)
_cell_length_c 17.938(4)
_cell_measurement_reflns_used 375
_cell_measurement_temperature 291(2)
_cell_measurement_theta_max 25.1
_cell_measurement_theta_min 2
_cell_volume 1885.7(8)
_computing_cell_refinement raxis
_computing_data_collection raxis
_computing_data_reduction raxis
_computing_molecular_graphics texsan
_computing_publication_material texsan
_computing_structure_refinement 'SHELXL-97 (Sheldrick, 1997)'
_computing_structure_solution 'SHELXS-97 (Sheldrick, 1990)'
_diffrn_ambient_temperature 291(2)
_diffrn_detector_area_resol_mean 0
_diffrn_measured_fraction_theta_full 0.871
_diffrn_measured_fraction_theta_max 0.871
_diffrn_measurement_device_type R-AXIS-IV
_diffrn_measurement_method 'Oscillation frames'
_diffrn_radiation_monochromator graphite
_diffrn_radiation_source 'fine-focus sealed tube'
_diffrn_radiation_type MoK\a
_diffrn_radiation_wavelength 0.71073
_diffrn_reflns_av_R_equivalents 0.0000
_diffrn_reflns_av_sigmaI/netI 0.0663
_diffrn_reflns_limit_h_max 11
_diffrn_reflns_limit_h_min -11
_diffrn_reflns_limit_k_max 13
_diffrn_reflns_limit_k_min 0
_diffrn_reflns_limit_l_max 20
_diffrn_reflns_limit_l_min -21
_diffrn_reflns_number 5774
_diffrn_reflns_theta_full 25.00
_diffrn_reflns_theta_max 25.00
_diffrn_reflns_theta_min 1.17
_diffrn_standards_interval_count 0
_diffrn_standards_interval_time 0
_diffrn_standards_number 0
_exptl_absorpt_coefficient_mu 1.214
_exptl_absorpt_correction_T_max 0.8202
_exptl_absorpt_correction_T_min 0.7933
_exptl_absorpt_correction_type multi-scan
_exptl_crystal_colour Red
_exptl_crystal_density_diffrn 1.486
_exptl_crystal_density_method 'not measured'
_exptl_crystal_description Prismatic
_exptl_crystal_F_000 868
_exptl_crystal_size_max 0.20
_exptl_crystal_size_mid 0.17
_exptl_crystal_size_min 0.17
_refine_diff_density_max 0.573
_refine_diff_density_min -0.604
_refine_diff_density_rms 0.073
_refine_ls_extinction_coef 0.0008(2)
_refine_ls_extinction_expression Fc^*^=kFc[1+0.001xFc^2^\l^3^/sin(2\q)]^-1/4^
_refine_ls_extinction_method SHELXL
_refine_ls_goodness_of_fit_ref 1.020
_refine_ls_hydrogen_treatment fixed
_refine_ls_matrix_type full
_refine_ls_number_parameters 407
_refine_ls_number_reflns 5774
_refine_ls_number_restraints 0
_refine_ls_restrained_S_all 1.020
_refine_ls_R_factor_all 0.0625
_refine_ls_R_factor_gt 0.0405
_refine_ls_shift/su_max 0.001
_refine_ls_shift/su_mean 0.000
_refine_ls_structure_factor_coef Fsqd
_refine_ls_weighting_details 'calc w=1/[\s^2^(Fo^2^)+(0.0341P)^2^+0.0000P] where P=(Fo^2^+2Fc^2^)/3'
_refine_ls_weighting_scheme calc
_refine_ls_wR_factor_gt 0.0708
_refine_ls_wR_factor_ref 0.0758
_reflns_number_gt 4545
_reflns_number_total 5774
_reflns_threshold_expression >2sigma(I)
_cod_data_source_file b608825b.txt
_cod_data_source_block p-1_2f
_cod_depositor_comments
;
The following automatic conversions were performed:
'_symmetry_cell_setting' value 'Triclinic' changed to 'triclinic'
according to '/home/saulius/struct/CIF-dictionaries/cif_core.dic'
dictionary named 'cif_core.dic' version 2.4.1 from
2010-06-29.

'_exptl_absorpt_correction_type' value 'Multi-scan' changed
to 'multi-scan' according to
'/home/saulius/struct/CIF-dictionaries/cif_core.dic' dictionary named
'cif_core.dic' version 2.4.1 from 2010-06-29.

Automatic conversion script
Id: cif_fix_enum 1527 2010-12-29 10:47:43Z saulius 
;
_cod_original_cell_volume 1885.9(6)
_cod_original_sg_symbol_H-M P-1
_cod_database_code 7007683

loop_
_symmetry_equiv_pos_as_xyz
'x, y, z'
'-x, -y, -z'

loop_
_atom_site_label
_atom_site_type_symbol
_atom_site_fract_x
_atom_site_fract_y
_atom_site_fract_z
_atom_site_U_iso_or_equiv
_atom_site_adp_type
_atom_site_occupancy
_atom_site_symmetry_multiplicity
_atom_site_calc_flag
_atom_site_refinement_flags
_atom_site_disorder_assembly
_atom_site_disorder_group
Pd1 Pd 0.75548(3) 0.98737(3) 0.692371(18) 0.02524(11) Uani 1 1 d . . .
Fe1 Fe 0.41250(6) 0.76536(6) 0.63829(4) 0.03453(17) Uani 1 1 d . . .
P1 P 0.76409(10) 1.11877(10) 0.81082(6) 0.0264(3) Uani 1 1 d . . .
N1 N 0.7350(3) 0.8804(3) 0.57338(18) 0.0331(9) Uani 1 1 d . . .
Cl1 Cl 0.99807(9) 1.00707(11) 0.70613(6) 0.0388(3) Uani 1 1 d . . .
Cl2 Cl 1.12166(12) 0.63076(13) 0.40684(7) 0.0547(3) Uani 1 1 d . . .
Cl3 Cl 0.8338(2) 0.1845(2) 0.12573(12) 0.1359(8) Uani 1 1 d . . .
Cl4 Cl 1.0744(2) 0.35195(19) 0.22614(14) 0.1326(8) Uani 1 1 d . . .
C1 C 0.3796(5) 0.6482(4) 0.7138(3) 0.0500(13) Uani 1 1 d . . .
H1A H 0.3654 0.6735 0.7680 0.060 Uiso 1 1 calc R . .
C2 C 0.2743(5) 0.5973(4) 0.6498(3) 0.0576(14) Uani 1 1 d . . .
H2A H 0.1747 0.5818 0.6520 0.069 Uiso 1 1 calc R . .
C3 C 0.3397(5) 0.5727(4) 0.5832(3) 0.0566(14) Uani 1 1 d . . .
H3A H 0.2929 0.5376 0.5305 0.068 Uiso 1 1 calc R . .
C4 C 0.4842(5) 0.6072(4) 0.6046(3) 0.0551(14) Uani 1 1 d . . .
H4A H 0.5548 0.5992 0.5699 0.066 Uiso 1 1 calc R . .
C5 C 0.5071(5) 0.6532(4) 0.6849(3) 0.0502(13) Uani 1 1 d . . .
H5A H 0.5976 0.6836 0.7160 0.060 Uiso 1 1 calc R . .
C6 C 0.5504(4) 0.9495(4) 0.6649(2) 0.0344(10) Uani 1 1 d . . .
C7 C 0.4234(4) 0.9498(4) 0.6971(2) 0.0347(10) Uani 1 1 d . . .
H7A H 0.4142 0.9774 0.7519 0.042 Uiso 1 1 calc R . .
C8 C 0.3123(4) 0.9029(4) 0.6355(3) 0.0385(11) Uani 1 1 d . . .
H8A H 0.2144 0.8927 0.6415 0.046 Uiso 1 1 calc R . .
C9 C 0.3655(4) 0.8694(4) 0.5655(3) 0.0396(12) Uani 1 1 d . . .
H9A H 0.3128 0.8350 0.5142 0.048 Uiso 1 1 calc R . .
C10 C 0.5128(4) 0.8977(4) 0.5835(2) 0.0310(10) Uani 1 1 d . . .
C11 C 0.6142(4) 0.8558(4) 0.5367(2) 0.0327(10) Uani 1 1 d . . .
C12 C 0.5665(5) 0.7831(5) 0.4538(2) 0.0508(13) Uani 1 1 d . . .
H12A H 0.6428 0.7615 0.4302 0.076 Uiso 1 1 calc R . .
H12B H 0.5322 0.8358 0.4267 0.076 Uiso 1 1 calc R . .
H12C H 0.4942 0.7058 0.4520 0.076 Uiso 1 1 calc R . .
C13 C 0.8356(4) 0.8284(4) 0.5350(2) 0.0324(10) Uani 1 1 d . . .
C14 C 0.8829(4) 0.7395(4) 0.5637(2) 0.0348(11) Uani 1 1 d . . .
H14A H 0.8538 0.7195 0.6089 0.042 Uiso 1 1 calc R . .
C15 C 0.9728(4) 0.6806(4) 0.5256(2) 0.0374(11) Uani 1 1 d . . .
H15A H 1.0041 0.6209 0.5447 0.045 Uiso 1 1 calc R . .
C16 C 1.0154(4) 0.7122(4) 0.4587(2) 0.0362(11) Uani 1 1 d . . .
C17 C 0.9745(4) 0.8030(4) 0.4313(3) 0.0448(12) Uani 1 1 d . . .
H17A H 1.0066 0.8254 0.3871 0.054 Uiso 1 1 calc R . .
C18 C 0.8855(4) 0.8606(4) 0.4696(3) 0.0426(11) Uani 1 1 d . . .
H18A H 0.8580 0.9228 0.4512 0.051 Uiso 1 1 calc R . .
C19 C 0.9426(4) 1.2287(4) 0.8451(2) 0.0294(10) Uani 1 1 d . . .
H19A H 1.0040 1.1741 0.8340 0.035 Uiso 1 1 calc R . .
C20 C 0.9849(4) 1.3283(4) 0.7977(2) 0.0408(12) Uani 1 1 d . . .
H20A H 0.9645 1.2858 0.7433 0.049 Uiso 1 1 calc R . .
H20B H 0.9320 1.3895 0.8087 0.049 Uiso 1 1 calc R . .
C21 C 1.1391(4) 1.3994(5) 0.8163(3) 0.0542(14) Uani 1 1 d . . .
H21A H 1.1922 1.3392 0.8013 0.065 Uiso 1 1 calc R . .
H21B H 1.1631 1.4642 0.7870 0.065 Uiso 1 1 calc R . .
C22 C 1.1759(4) 1.4631(5) 0.9017(3) 0.0548(14) Uani 1 1 d . . .
H22A H 1.2749 1.5032 0.9127 0.066 Uiso 1 1 calc R . .
H22B H 1.1303 1.5297 0.9155 0.066 Uiso 1 1 calc R . .
C23 C 1.1319(4) 1.3659(4) 0.9491(3) 0.0473(13) Uani 1 1 d . . .
H23A H 1.1524 1.4095 1.0033 0.057 Uiso 1 1 calc R . .
H23B H 1.1848 1.3045 0.9389 0.057 Uiso 1 1 calc R . .
C24 C 0.9784(4) 1.2943(4) 0.9314(2) 0.0409(11) Uani 1 1 d . . .
H24A H 0.9246 1.3540 0.9459 0.049 Uiso 1 1 calc R . .
H24B H 0.9552 1.2301 0.9611 0.049 Uiso 1 1 calc R . .
C25 C 0.6410(4) 1.2153(4) 0.8156(2) 0.0298(10) Uani 1 1 d . . .
H25A H 0.5498 1.1530 0.8110 0.036 Uiso 1 1 calc R . .
C26 C 0.6345(4) 1.2753(4) 0.7470(2) 0.0367(11) Uani 1 1 d . . .
H26A H 0.7215 1.3400 0.7484 0.044 Uiso 1 1 calc R . .
H26B H 0.6211 1.2095 0.6995 0.044 Uiso 1 1 calc R . .
C27 C 0.5171(4) 1.3367(4) 0.7481(3) 0.0461(12) Uani 1 1 d . . .
H27A H 0.5193 1.3785 0.7059 0.055 Uiso 1 1 calc R . .
H27B H 0.4293 1.2705 0.7407 0.055 Uiso 1 1 calc R . .
C28 C 0.5285(4) 1.4347(4) 0.8236(3) 0.0479(13) Uani 1 1 d . . .
H28A H 0.4504 1.4696 0.8234 0.058 Uiso 1 1 calc R . .
H28B H 0.6123 1.5050 0.8288 0.058 Uiso 1 1 calc R . .
C29 C 0.5311(4) 1.3750(5) 0.8918(3) 0.0509(13) Uani 1 1 d . . .
H29A H 0.4441 1.3097 0.8892 0.061 Uiso 1 1 calc R . .
H29B H 0.5426 1.4404 0.9393 0.061 Uiso 1 1 calc R . .
C30 C 0.6506(4) 1.3143(4) 0.8914(2) 0.0398(11) Uani 1 1 d . . .
H30A H 0.7379 1.3812 0.8990 0.048 Uiso 1 1 calc R . .
H30B H 0.6484 1.2730 0.9337 0.048 Uiso 1 1 calc R . .
C31 C 0.7280(3) 1.0283(4) 0.8859(2) 0.0290(10) Uani 1 1 d . . .
H31A H 0.7456 1.0911 0.9358 0.035 Uiso 1 1 calc R . .
C32 C 0.8297(4) 0.9473(4) 0.8867(3) 0.0426(12) Uani 1 1 d . . .
H32A H 0.8198 0.8893 0.8363 0.051 Uiso 1 1 calc R . .
H32B H 0.9237 1.0038 0.8970 0.051 Uiso 1 1 calc R . .
C33 C 0.8038(4) 0.8696(5) 0.9473(3) 0.0510(13) Uani 1 1 d . . .
H33A H 0.8657 0.8161 0.9441 0.061 Uiso 1 1 calc R . .
H33B H 0.8236 0.9277 0.9982 0.061 Uiso 1 1 calc R . .
C34 C 0.6561(4) 0.7857(5) 0.9363(3) 0.0560(14) Uani 1 1 d . . .
H34A H 0.6421 0.7400 0.9767 0.067 Uiso 1 1 calc R . .
H34B H 0.6390 0.7225 0.8874 0.067 Uiso 1 1 calc R . .
C35 C 0.5538(4) 0.8643(5) 0.9378(3) 0.0528(14) Uani 1 1 d . . .
H35A H 0.4601 0.8071 0.9276 0.063 Uiso 1 1 calc R . .
H35B H 0.5642 0.9214 0.9885 0.063 Uiso 1 1 calc R . .
C36 C 0.5783(4) 0.9430(4) 0.8776(2) 0.0370(11) Uani 1 1 d . . .
H36A H 0.5166 0.9967 0.8822 0.044 Uiso 1 1 calc R . .
H36B H 0.5559 0.8851 0.8267 0.044 Uiso 1 1 calc R . .
C37 C 0.9257(6) 0.2223(6) 0.2143(4) 0.093(2) Uani 1 1 d . . .
H37A H 0.9520 0.1479 0.2217 0.112 Uiso 1 1 calc R . .
H37B H 0.8671 0.2429 0.2535 0.112 Uiso 1 1 calc R . .

loop_
_atom_site_aniso_label
_atom_site_aniso_U_11
_atom_site_aniso_U_22
_atom_site_aniso_U_33
_atom_site_aniso_U_23
_atom_site_aniso_U_13
_atom_site_aniso_U_12
Pd1 0.03044(17) 0.0224(2) 0.02099(19) 0.00166(14) 0.00244(12) 0.00748(13)
Fe1 0.0346(3) 0.0270(4) 0.0371(4) 0.0029(3) -0.0014(3) 0.0057(3)
P1 0.0347(6) 0.0213(6) 0.0218(6) 0.0028(5) 0.0020(4) 0.0080(5)
N1 0.039(2) 0.035(2) 0.022(2) 0.0015(17) 0.0008(15) 0.0104(16)
Cl1 0.0355(5) 0.0441(7) 0.0359(7) 0.0014(6) 0.0029(5) 0.0169(5)
Cl2 0.0552(7) 0.0616(9) 0.0462(8) -0.0007(7) 0.0142(6) 0.0246(6)
Cl3 0.1258(16) 0.183(2) 0.1023(17) 0.0274(16) 0.0068(13) 0.0578(16)
Cl4 0.180(2) 0.0669(14) 0.145(2) 0.0177(13) 0.0075(16) 0.0352(14)
C1 0.058(3) 0.036(3) 0.056(3) 0.017(3) 0.007(3) 0.008(2)
C2 0.053(3) 0.030(3) 0.079(4) 0.009(3) 0.006(3) -0.002(2)
C3 0.068(3) 0.027(3) 0.057(4) -0.006(3) -0.006(3) 0.000(2)
C4 0.060(3) 0.029(3) 0.075(4) 0.005(3) 0.014(3) 0.014(2)
C5 0.048(3) 0.035(3) 0.068(4) 0.018(3) -0.004(2) 0.012(2)
C6 0.044(2) 0.022(2) 0.033(3) 0.001(2) 0.0079(19) 0.0079(19)
C7 0.041(2) 0.024(3) 0.034(3) -0.001(2) 0.0060(19) 0.0060(19)
C8 0.027(2) 0.033(3) 0.050(3) 0.003(2) -0.007(2) 0.0059(18)
C9 0.032(2) 0.043(3) 0.042(3) 0.008(2) -0.006(2) 0.011(2)
C10 0.034(2) 0.033(3) 0.024(2) 0.006(2) -0.0012(17) 0.0087(18)
C11 0.042(2) 0.027(3) 0.024(2) 0.004(2) -0.0007(18) 0.0032(19)
C12 0.065(3) 0.050(3) 0.025(3) -0.001(2) -0.003(2) 0.007(2)
C13 0.042(2) 0.024(3) 0.023(2) -0.002(2) 0.0049(19) 0.0037(19)
C14 0.039(2) 0.037(3) 0.027(3) 0.006(2) 0.0080(19) 0.011(2)
C15 0.043(2) 0.033(3) 0.037(3) 0.006(2) 0.001(2) 0.013(2)
C16 0.028(2) 0.040(3) 0.034(3) -0.002(2) 0.0056(18) 0.0075(19)
C17 0.058(3) 0.045(3) 0.033(3) 0.014(2) 0.017(2) 0.013(2)
C18 0.059(3) 0.033(3) 0.041(3) 0.015(2) 0.015(2) 0.016(2)
C19 0.036(2) 0.023(2) 0.028(2) 0.0041(19) 0.0026(17) 0.0079(18)
C20 0.045(3) 0.035(3) 0.036(3) 0.007(2) 0.001(2) 0.001(2)
C21 0.046(3) 0.050(3) 0.059(4) 0.020(3) 0.010(2) -0.003(2)
C22 0.048(3) 0.045(3) 0.055(4) 0.001(3) -0.005(2) -0.004(2)
C23 0.049(3) 0.040(3) 0.043(3) -0.003(3) -0.013(2) 0.011(2)
C24 0.046(3) 0.039(3) 0.032(3) 0.003(2) -0.003(2) 0.009(2)
C25 0.038(2) 0.023(2) 0.029(3) 0.004(2) 0.0055(18) 0.0116(18)
C26 0.048(3) 0.034(3) 0.029(3) 0.006(2) 0.0003(19) 0.017(2)
C27 0.057(3) 0.044(3) 0.045(3) 0.012(3) -0.001(2) 0.027(2)
C28 0.050(3) 0.038(3) 0.062(4) 0.006(3) 0.001(2) 0.029(2)
C29 0.056(3) 0.055(4) 0.046(3) 0.002(3) 0.008(2) 0.033(3)
C30 0.053(3) 0.038(3) 0.029(3) -0.001(2) 0.004(2) 0.022(2)
C31 0.038(2) 0.027(3) 0.024(2) 0.008(2) 0.0018(17) 0.0115(18)
C32 0.048(3) 0.043(3) 0.049(3) 0.024(3) 0.010(2) 0.021(2)
C33 0.054(3) 0.055(4) 0.061(4) 0.029(3) 0.007(2) 0.030(3)
C34 0.076(3) 0.046(3) 0.058(4) 0.031(3) 0.011(3) 0.022(3)
C35 0.050(3) 0.061(4) 0.056(3) 0.035(3) 0.015(2) 0.012(2)
C36 0.030(2) 0.040(3) 0.043(3) 0.014(2) 0.0040(19) 0.0102(19)
C37 0.121(5) 0.109(6) 0.093(5) 0.055(5) 0.051(4) 0.073(5)

loop_
_atom_type_symbol
_atom_type_description
_atom_type_scat_dispersion_real
_atom_type_scat_dispersion_imag
_atom_type_scat_source
C C 0.0033 0.0016 'International Tables Vol C Tables 4.2.6.8 and 6.1.1.4'
H H 0.0000 0.0000 'International Tables Vol C Tables 4.2.6.8 and 6.1.1.4'
N N 0.0061 0.0033 'International Tables Vol C Tables 4.2.6.8 and 6.1.1.4'
P P 0.1023 0.0942 'International Tables Vol C Tables 4.2.6.8 and 6.1.1.4'
Cl Cl 0.1484 0.1585 'International Tables Vol C Tables 4.2.6.8 and 6.1.1.4'
Fe Fe 0.3463 0.8444 'International Tables Vol C Tables 4.2.6.8 and 6.1.1.4'
Pd Pd -0.9988 1.0072 'International Tables Vol C Tables 4.2.6.8 and 6.1.1.4'

loop_
_geom_angle_atom_site_label_1
_geom_angle_atom_site_label_2
_geom_angle_atom_site_label_3
_geom_angle
_geom_angle_site_symmetry_1
_geom_angle_site_symmetry_3
_geom_angle_publ_flag
C6 Pd1 N1 80.35(15) . . ?
C6 Pd1 P1 95.38(12) . . ?
N1 Pd1 P1 172.04(9) . . ?
C6 Pd1 Cl1 170.74(12) . . ?
N1 Pd1 Cl1 90.63(9) . . ?
P1 Pd1 Cl1 93.83(5) . . ?
C10 Fe1 C9 41.47(14) . . ?
C10 Fe1 C5 123.20(18) . . ?
C9 Fe1 C5 160.38(19) . . ?
C10 Fe1 C1 159.79(16) . . ?
C9 Fe1 C1 157.87(17) . . ?
C5 Fe1 C1 39.98(17) . . ?
C10 Fe1 C8 67.95(17) . . ?
C9 Fe1 C8 40.03(16) . . ?
C5 Fe1 C8 158.0(2) . . ?
C1 Fe1 C8 123.73(19) . . ?
C10 Fe1 C7 68.18(17) . . ?
C9 Fe1 C7 68.61(17) . . ?
C5 Fe1 C7 121.66(19) . . ?
C1 Fe1 C7 108.81(19) . . ?
C8 Fe1 C7 40.72(15) . . ?
C10 Fe1 C3 121.6(2) . . ?
C9 Fe1 C3 108.4(2) . . ?
C5 Fe1 C3 66.9(2) . . ?
C1 Fe1 C3 67.2(2) . . ?
C8 Fe1 C3 126.30(18) . . ?
C7 Fe1 C3 162.80(18) . . ?
C10 Fe1 C4 106.60(19) . . ?
C9 Fe1 C4 124.2(2) . . ?
C5 Fe1 C4 39.85(18) . . ?
C1 Fe1 C4 67.4(2) . . ?
C8 Fe1 C4 161.43(19) . . ?
C7 Fe1 C4 155.65(17) . . ?
C3 Fe1 C4 40.12(17) . . ?
C10 Fe1 C2 157.18(19) . . ?
C9 Fe1 C2 122.26(19) . . ?
C5 Fe1 C2 67.24(19) . . ?
C1 Fe1 C2 40.39(18) . . ?
C8 Fe1 C2 110.33(18) . . ?
C7 Fe1 C2 126.43(19) . . ?
C3 Fe1 C2 39.72(19) . . ?
C4 Fe1 C2 67.4(2) . . ?
C10 Fe1 C6 40.92(15) . . ?
C9 Fe1 C6 69.49(17) . . ?
C5 Fe1 C6 106.62(17) . . ?
C1 Fe1 C6 123.77(18) . . ?
C8 Fe1 C6 68.37(15) . . ?
C7 Fe1 C6 40.48(15) . . ?
C3 Fe1 C6 155.92(19) . . ?
C4 Fe1 C6 119.97(17) . . ?
C2 Fe1 C6 161.5(2) . . ?
C25 P1 C31 106.40(18) . . ?
C25 P1 C19 109.06(19) . . ?
C31 P1 C19 103.23(17) . . ?
C25 P1 Pd1 114.07(13) . . ?
C31 P1 Pd1 112.20(14) . . ?
C19 P1 Pd1 111.21(14) . . ?
C11 N1 C13 118.5(3) . . ?
C11 N1 Pd1 113.9(3) . . ?
C13 N1 Pd1 127.4(2) . . ?
C5 C1 C2 107.5(5) . . ?
C5 C1 Fe1 69.7(3) . . ?
C2 C1 Fe1 70.2(3) . . ?
C5 C1 H1A 126.3 . . ?
C2 C1 H1A 126.3 . . ?
Fe1 C1 H1A 126.3 . . ?
C3 C2 C1 107.4(4) . . ?
C3 C2 Fe1 69.9(3) . . ?
C1 C2 Fe1 69.4(3) . . ?
C3 C2 H2A 126.3 . . ?
C1 C2 H2A 126.3 . . ?
Fe1 C2 H2A 126.3 . . ?
C2 C3 C4 108.8(5) . . ?
C2 C3 Fe1 70.4(3) . . ?
C4 C3 Fe1 70.0(3) . . ?
C2 C3 H3A 125.6 . . ?
C4 C3 H3A 125.6 . . ?
Fe1 C3 H3A 125.6 . . ?
C5 C4 C3 107.1(4) . . ?
C5 C4 Fe1 69.6(3) . . ?
C3 C4 Fe1 69.9(3) . . ?
C5 C4 H4A 126.4 . . ?
C3 C4 H4A 126.4 . . ?
Fe1 C4 H4A 126.4 . . ?
C4 C5 C1 109.2(4) . . ?
C4 C5 Fe1 70.6(3) . . ?
C1 C5 Fe1 70.3(3) . . ?
C4 C5 H5A 125.4 . . ?
C1 C5 H5A 125.4 . . ?
Fe1 C5 H5A 125.4 . . ?
C7 C6 C10 105.9(3) . . ?
C7 C6 Pd1 143.3(3) . . ?
C10 C6 Pd1 110.7(3) . . ?
C7 C6 Fe1 69.1(2) . . ?
C10 C6 Fe1 67.4(2) . . ?
Pd1 C6 Fe1 123.7(2) . . ?
C6 C7 C8 108.5(4) . . ?
C6 C7 Fe1 70.4(2) . . ?
C8 C7 Fe1 69.6(2) . . ?
C6 C7 H7A 125.8 . . ?
C8 C7 H7A 125.8 . . ?
Fe1 C7 H7A 125.8 . . ?
C9 C8 C7 109.2(3) . . ?
C9 C8 Fe1 69.3(2) . . ?
C7 C8 Fe1 69.7(2) . . ?
C9 C8 H8A 125.4 . . ?
C7 C8 H8A 125.4 . . ?
Fe1 C8 H8A 125.4 . . ?
C8 C9 C10 106.7(4) . . ?
C8 C9 Fe1 70.6(3) . . ?
C10 C9 Fe1 68.5(2) . . ?
C8 C9 H9A 126.6 . . ?
C10 C9 H9A 126.6 . . ?
Fe1 C9 H9A 126.6 . . ?
C6 C10 C9 109.7(4) . . ?
C6 C10 C11 119.0(3) . . ?
C9 C10 C11 129.7(4) . . ?
C6 C10 Fe1 71.7(2) . . ?
C9 C10 Fe1 70.0(2) . . ?
C11 C10 Fe1 113.0(3) . . ?
N1 C11 C10 114.7(4) . . ?
N1 C11 C12 127.0(4) . . ?
C10 C11 C12 118.2(4) . . ?
C11 C12 H12A 109.5 . . ?
C11 C12 H12B 109.5 . . ?
H12A C12 H12B 109.5 . . ?
C11 C12 H12C 109.5 . . ?
H12A C12 H12C 109.5 . . ?
H12B C12 H12C 109.5 . . ?
C18 C13 C14 118.3(4) . . ?
C18 C13 N1 122.8(4) . . ?
C14 C13 N1 118.8(4) . . ?
C15 C14 C13 120.7(4) . . ?
C15 C14 H14A 119.6 . . ?
C13 C14 H14A 119.6 . . ?
C16 C15 C14 118.8(4) . . ?
C16 C15 H15A 120.6 . . ?
C14 C15 H15A 120.6 . . ?
C17 C16 C15 121.4(4) . . ?
C17 C16 Cl2 119.6(4) . . ?
C15 C16 Cl2 119.0(4) . . ?
C16 C17 C18 119.2(4) . . ?
C16 C17 H17A 120.4 . . ?
C18 C17 H17A 120.4 . . ?
C17 C18 C13 121.5(4) . . ?
C17 C18 H18A 119.2 . . ?
C13 C18 H18A 119.2 . . ?
C20 C19 C24 110.0(3) . . ?
C20 C19 P1 112.0(3) . . ?
C24 C19 P1 118.1(3) . . ?
C20 C19 H19A 105.2 . . ?
C24 C19 H19A 105.2 . . ?
P1 C19 H19A 105.2 . . ?
C21 C20 C19 110.8(3) . . ?
C21 C20 H20A 109.5 . . ?
C19 C20 H20A 109.5 . . ?
C21 C20 H20B 109.5 . . ?
C19 C20 H20B 109.5 . . ?
H20A C20 H20B 108.1 . . ?
C22 C21 C20 110.9(4) . . ?
C22 C21 H21A 109.5 . . ?
C20 C21 H21A 109.5 . . ?
C22 C21 H21B 109.5 . . ?
C20 C21 H21B 109.5 . . ?
H21A C21 H21B 108.0 . . ?
C23 C22 C21 110.8(4) . . ?
C23 C22 H22A 109.5 . . ?
C21 C22 H22A 109.5 . . ?
C23 C22 H22B 109.5 . . ?
C21 C22 H22B 109.5 . . ?
H22A C22 H22B 108.1 . . ?
C22 C23 C24 112.2(3) . . ?
C22 C23 H23A 109.2 . . ?
C24 C23 H23A 109.2 . . ?
C22 C23 H23B 109.2 . . ?
C24 C23 H23B 109.2 . . ?
H23A C23 H23B 107.9 . . ?
C23 C24 C19 110.0(4) . . ?
C23 C24 H24A 109.7 . . ?
C19 C24 H24A 109.7 . . ?
C23 C24 H24B 109.7 . . ?
C19 C24 H24B 109.7 . . ?
H24A C24 H24B 108.2 . . ?
C30 C25 C26 110.7(3) . . ?
C30 C25 P1 116.7(3) . . ?
C26 C25 P1 113.9(3) . . ?
C30 C25 H25A 104.7 . . ?
C26 C25 H25A 104.7 . . ?
P1 C25 H25A 104.7 . . ?
C27 C26 C25 111.4(3) . . ?
C27 C26 H26A 109.3 . . ?
C25 C26 H26A 109.3 . . ?
C27 C26 H26B 109.3 . . ?
C25 C26 H26B 109.3 . . ?
H26A C26 H26B 108.0 . . ?
C28 C27 C26 111.3(3) . . ?
C28 C27 H27A 109.4 . . ?
C26 C27 H27A 109.4 . . ?
C28 C27 H27B 109.4 . . ?
C26 C27 H27B 109.4 . . ?
H27A C27 H27B 108.0 . . ?
C27 C28 C29 111.4(4) . . ?
C27 C28 H28A 109.4 . . ?
C29 C28 H28A 109.4 . . ?
C27 C28 H28B 109.4 . . ?
C29 C28 H28B 109.4 . . ?
H28A C28 H28B 108.0 . . ?
C28 C29 C30 110.2(4) . . ?
C28 C29 H29A 109.6 . . ?
C30 C29 H29A 109.6 . . ?
C28 C29 H29B 109.6 . . ?
C30 C29 H29B 109.6 . . ?
H29A C29 H29B 108.1 . . ?
C25 C30 C29 111.5(3) . . ?
C25 C30 H30A 109.3 . . ?
C29 C30 H30A 109.3 . . ?
C25 C30 H30B 109.3 . . ?
C29 C30 H30B 109.3 . . ?
H30A C30 H30B 108.0 . . ?
C36 C31 C32 110.3(3) . . ?
C36 C31 P1 114.0(3) . . ?
C32 C31 P1 109.4(3) . . ?
C36 C31 H31A 107.6 . . ?
C32 C31 H31A 107.6 . . ?
P1 C31 H31A 107.6 . . ?
C33 C32 C31 111.7(3) . . ?
C33 C32 H32A 109.3 . . ?
C31 C32 H32A 109.3 . . ?
C33 C32 H32B 109.3 . . ?
C31 C32 H32B 109.3 . . ?
H32A C32 H32B 107.9 . . ?
C34 C33 C32 111.2(3) . . ?
C34 C33 H33A 109.4 . . ?
C32 C33 H33A 109.4 . . ?
C34 C33 H33B 109.4 . . ?
C32 C33 H33B 109.4 . . ?
H33A C33 H33B 108.0 . . ?
C33 C34 C35 111.7(4) . . ?
C33 C34 H34A 109.3 . . ?
C35 C34 H34A 109.3 . . ?
C33 C34 H34B 109.3 . . ?
C35 C34 H34B 109.3 . . ?
H34A C34 H34B 107.9 . . ?
C36 C35 C34 110.6(4) . . ?
C36 C35 H35A 109.5 . . ?
C34 C35 H35A 109.5 . . ?
C36 C35 H35B 109.5 . . ?
C34 C35 H35B 109.5 . . ?
H35A C35 H35B 108.1 . . ?
C35 C36 C31 112.7(3) . . ?
C35 C36 H36A 109.0 . . ?
C31 C36 H36A 109.0 . . ?
C35 C36 H36B 109.0 . . ?
C31 C36 H36B 109.0 . . ?
H36A C36 H36B 107.8 . . ?
Cl3 C37 Cl4 112.7(4) . . ?
Cl3 C37 H37A 109.0 . . ?
Cl4 C37 H37A 109.0 . . ?
Cl3 C37 H37B 109.0 . . ?
Cl4 C37 H37B 109.0 . . ?
H37A C37 H37B 107.8 . . ?

loop_
_geom_bond_atom_site_label_1
_geom_bond_atom_site_label_2
_geom_bond_distance
_geom_bond_site_symmetry_2
_geom_bond_publ_flag
Pd1 C6 2.014(4) . ?
Pd1 N1 2.172(3) . ?
Pd1 P1 2.2813(14) . ?
Pd1 Cl1 2.3987(11) . ?
Fe1 C10 2.026(4) . ?
Fe1 C9 2.045(4) . ?
Fe1 C5 2.052(4) . ?
Fe1 C1 2.059(5) . ?
Fe1 C8 2.062(4) . ?
Fe1 C7 2.064(4) . ?
Fe1 C3 2.064(5) . ?
Fe1 C4 2.065(5) . ?
Fe1 C2 2.070(5) . ?
Fe1 C6 2.082(4) . ?
P1 C25 1.847(4) . ?
P1 C31 1.848(4) . ?
P1 C19 1.869(4) . ?
N1 C11 1.288(5) . ?
N1 C13 1.435(5) . ?
Cl2 C16 1.761(4) . ?
Cl3 C37 1.706(6) . ?
Cl4 C37 1.746(7) . ?
C1 C5 1.405(6) . ?
C1 C2 1.426(6) . ?
C1 H1A 0.9800 . ?
C2 C3 1.405(7) . ?
C2 H2A 0.9800 . ?
C3 C4 1.417(6) . ?
C3 H3A 0.9800 . ?
C4 C5 1.403(7) . ?
C4 H4A 0.9800 . ?
C5 H5A 0.9800 . ?
C6 C7 1.435(5) . ?
C6 C10 1.437(5) . ?
C7 C8 1.436(5) . ?
C7 H7A 0.9800 . ?
C8 C9 1.406(6) . ?
C8 H8A 0.9800 . ?
C9 C10 1.441(5) . ?
C9 H9A 0.9800 . ?
C10 C11 1.465(5) . ?
C11 C12 1.511(5) . ?
C12 H12A 0.9600 . ?
C12 H12B 0.9600 . ?
C12 H12C 0.9600 . ?
C13 C18 1.381(6) . ?
C13 C14 1.390(6) . ?
C14 C15 1.383(5) . ?
C14 H14A 0.9300 . ?
C15 C16 1.380(6) . ?
C15 H15A 0.9300 . ?
C16 C17 1.366(6) . ?
C17 C18 1.369(6) . ?
C17 H17A 0.9300 . ?
C18 H18A 0.9300 . ?
C19 C20 1.528(6) . ?
C19 C24 1.537(5) . ?
C19 H19A 0.9800 . ?
C20 C21 1.527(5) . ?
C20 H20A 0.9700 . ?
C20 H20B 0.9700 . ?
C21 C22 1.519(6) . ?
C21 H21A 0.9700 . ?
C21 H21B 0.9700 . ?
C22 C23 1.510(6) . ?
C22 H22A 0.9700 . ?
C22 H22B 0.9700 . ?
C23 C24 1.522(5) . ?
C23 H23A 0.9700 . ?
C23 H23B 0.9700 . ?
C24 H24A 0.9700 . ?
C24 H24B 0.9700 . ?
C25 C30 1.530(5) . ?
C25 C26 1.532(5) . ?
C25 H25A 0.9800 . ?
C26 C27 1.522(5) . ?
C26 H26A 0.9700 . ?
C26 H26B 0.9700 . ?
C27 C28 1.518(6) . ?
C27 H27A 0.9700 . ?
C27 H27B 0.9700 . ?
C28 C29 1.519(6) . ?
C28 H28A 0.9700 . ?
C28 H28B 0.9700 . ?
C29 C30 1.535(5) . ?
C29 H29A 0.9700 . ?
C29 H29B 0.9700 . ?
C30 H30A 0.9700 . ?
C30 H30B 0.9700 . ?
C31 C36 1.534(5) . ?
C31 C32 1.543(5) . ?
C31 H31A 0.9800 . ?
C32 C33 1.526(6) . ?
C32 H32A 0.9700 . ?
C32 H32B 0.9700 . ?
C33 C34 1.508(6) . ?
C33 H33A 0.9700 . ?
C33 H33B 0.9700 . ?
C34 C35 1.525(6) . ?
C34 H34A 0.9700 . ?
C34 H34B 0.9700 . ?
C35 C36 1.524(6) . ?
C35 H35A 0.9700 . ?
C35 H35B 0.9700 . ?
C36 H36A 0.9700 . ?
C36 H36B 0.9700 . ?
C37 H37A 0.9700 . ?
C37 H37B 0.9700 . ?

loop_
_geom_torsion_atom_site_label_1
_geom_torsion_atom_site_label_2
_geom_torsion_atom_site_label_3
_geom_torsion_atom_site_label_4
_geom_torsion
_geom_torsion_site_symmetry_1
_geom_torsion_site_symmetry_2
_geom_torsion_site_symmetry_3
_geom_torsion_site_symmetry_4
_geom_torsion_publ_flag
C6 Pd1 P1 C25 -34.26(19) . . . . ?
N1 Pd1 P1 C25 22.9(7) . . . . ?
Cl1 Pd1 P1 C25 146.78(15) . . . . ?
C6 Pd1 P1 C31 86.82(17) . . . . ?
N1 Pd1 P1 C31 143.9(6) . . . . ?
Cl1 Pd1 P1 C31 -92.14(12) . . . . ?
C6 Pd1 P1 C19 -158.11(18) . . . . ?
N1 Pd1 P1 C19 -101.0(6) . . . . ?
Cl1 Pd1 P1 C19 22.93(14) . . . . ?
C6 Pd1 N1 C11 8.1(3) . . . . ?
P1 Pd1 N1 C11 -49.9(8) . . . . ?
Cl1 Pd1 N1 C11 -174.0(3) . . . . ?
C6 Pd1 N1 C13 -167.0(4) . . . . ?
P1 Pd1 N1 C13 135.0(5) . . . . ?
Cl1 Pd1 N1 C13 10.9(3) . . . . ?
C10 Fe1 C1 C5 -39.4(7) . . . . ?
C9 Fe1 C1 C5 163.5(4) . . . . ?
C8 Fe1 C1 C5 -159.9(3) . . . . ?
C7 Fe1 C1 C5 -117.2(3) . . . . ?
C3 Fe1 C1 C5 80.7(3) . . . . ?
C4 Fe1 C1 C5 37.1(3) . . . . ?
C2 Fe1 C1 C5 118.2(4) . . . . ?
C6 Fe1 C1 C5 -74.8(3) . . . . ?
C10 Fe1 C1 C2 -157.6(5) . . . . ?
C9 Fe1 C1 C2 45.3(6) . . . . ?
C5 Fe1 C1 C2 -118.2(4) . . . . ?
C8 Fe1 C1 C2 81.9(3) . . . . ?
C7 Fe1 C1 C2 124.6(3) . . . . ?
C3 Fe1 C1 C2 -37.5(3) . . . . ?
C4 Fe1 C1 C2 -81.1(3) . . . . ?
C6 Fe1 C1 C2 167.0(3) . . . . ?
C5 C1 C2 C3 -0.3(6) . . . . ?
Fe1 C1 C2 C3 59.8(4) . . . . ?
C5 C1 C2 Fe1 -60.1(3) . . . . ?
C10 Fe1 C2 C3 41.6(6) . . . . ?
C9 Fe1 C2 C3 79.9(3) . . . . ?
C5 Fe1 C2 C3 -80.7(3) . . . . ?
C1 Fe1 C2 C3 -118.6(4) . . . . ?
C8 Fe1 C2 C3 122.8(3) . . . . ?
C7 Fe1 C2 C3 165.8(3) . . . . ?
C4 Fe1 C2 C3 -37.4(3) . . . . ?
C6 Fe1 C2 C3 -154.7(5) . . . . ?
C10 Fe1 C2 C1 160.2(4) . . . . ?
C9 Fe1 C2 C1 -161.5(3) . . . . ?
C5 Fe1 C2 C1 37.9(3) . . . . ?
C8 Fe1 C2 C1 -118.6(3) . . . . ?
C7 Fe1 C2 C1 -75.6(3) . . . . ?
C3 Fe1 C2 C1 118.6(4) . . . . ?
C4 Fe1 C2 C1 81.2(3) . . . . ?
C6 Fe1 C2 C1 -36.1(7) . . . . ?
C1 C2 C3 C4 0.2(6) . . . . ?
Fe1 C2 C3 C4 59.6(3) . . . . ?
C1 C2 C3 Fe1 -59.5(3) . . . . ?
C10 Fe1 C3 C2 -162.4(3) . . . . ?
C9 Fe1 C3 C2 -118.7(3) . . . . ?
C5 Fe1 C3 C2 81.7(3) . . . . ?
C1 Fe1 C3 C2 38.1(3) . . . . ?
C8 Fe1 C3 C2 -77.9(4) . . . . ?
C7 Fe1 C3 C2 -41.8(8) . . . . ?
C4 Fe1 C3 C2 119.6(5) . . . . ?
C6 Fe1 C3 C2 160.6(4) . . . . ?
C10 Fe1 C3 C4 77.9(3) . . . . ?
C9 Fe1 C3 C4 121.7(3) . . . . ?
C5 Fe1 C3 C4 -37.9(3) . . . . ?
C1 Fe1 C3 C4 -81.5(3) . . . . ?
C8 Fe1 C3 C4 162.5(3) . . . . ?
C7 Fe1 C3 C4 -161.4(6) . . . . ?
C2 Fe1 C3 C4 -119.6(5) . . . . ?
C6 Fe1 C3 C4 41.0(6) . . . . ?
C2 C3 C4 C5 0.0(6) . . . . ?
Fe1 C3 C4 C5 59.9(3) . . . . ?
C2 C3 C4 Fe1 -59.9(4) . . . . ?
C10 Fe1 C4 C5 122.3(3) . . . . ?
C9 Fe1 C4 C5 164.3(3) . . . . ?
C1 Fe1 C4 C5 -37.2(3) . . . . ?
C8 Fe1 C4 C5 -167.7(5) . . . . ?
C7 Fe1 C4 C5 48.7(6) . . . . ?
C3 Fe1 C4 C5 -118.1(4) . . . . ?
C2 Fe1 C4 C5 -81.1(3) . . . . ?
C6 Fe1 C4 C5 79.9(3) . . . . ?
C10 Fe1 C4 C3 -119.6(3) . . . . ?
C9 Fe1 C4 C3 -77.6(4) . . . . ?
C5 Fe1 C4 C3 118.1(4) . . . . ?
C1 Fe1 C4 C3 80.9(3) . . . . ?
C8 Fe1 C4 C3 -49.7(7) . . . . ?
C7 Fe1 C4 C3 166.8(4) . . . . ?
C2 Fe1 C4 C3 37.0(3) . . . . ?
C6 Fe1 C4 C3 -162.0(3) . . . . ?
C3 C4 C5 C1 -0.2(5) . . . . ?
Fe1 C4 C5 C1 59.9(3) . . . . ?
C3 C4 C5 Fe1 -60.1(3) . . . . ?
C2 C1 C5 C4 0.3(5) . . . . ?
Fe1 C1 C5 C4 -60.1(3) . . . . ?
C2 C1 C5 Fe1 60.4(3) . . . . ?
C10 Fe1 C5 C4 -75.5(3) . . . . ?
C9 Fe1 C5 C4 -41.7(6) . . . . ?
C1 Fe1 C5 C4 119.7(4) . . . . ?
C8 Fe1 C5 C4 169.6(4) . . . . ?
C7 Fe1 C5 C4 -158.7(3) . . . . ?
C3 Fe1 C5 C4 38.2(3) . . . . ?
C2 Fe1 C5 C4 81.5(3) . . . . ?
C6 Fe1 C5 C4 -117.1(3) . . . . ?
C10 Fe1 C5 C1 164.8(3) . . . . ?
C9 Fe1 C5 C1 -161.4(5) . . . . ?
C8 Fe1 C5 C1 49.9(6) . . . . ?
C7 Fe1 C5 C1 81.6(3) . . . . ?
C3 Fe1 C5 C1 -81.6(3) . . . . ?
C4 Fe1 C5 C1 -119.7(4) . . . . ?
C2 Fe1 C5 C1 -38.3(3) . . . . ?
C6 Fe1 C5 C1 123.1(3) . . . . ?
N1 Pd1 C6 C7 166.0(5) . . . . ?
P1 Pd1 C6 C7 -20.8(5) . . . . ?
Cl1 Pd1 C6 C7 152.8(5) . . . . ?
N1 Pd1 C6 C10 -10.3(3) . . . . ?
P1 Pd1 C6 C10 163.0(3) . . . . ?
Cl1 Pd1 C6 C10 -23.5(10) . . . . ?
N1 Pd1 C6 Fe1 65.8(2) . . . . ?
P1 Pd1 C6 Fe1 -121.0(2) . . . . ?
Cl1 Pd1 C6 Fe1 52.6(9) . . . . ?
C10 Fe1 C6 C7 118.5(3) . . . . ?
C9 Fe1 C6 C7 80.7(3) . . . . ?
C5 Fe1 C6 C7 -119.6(3) . . . . ?
C1 Fe1 C6 C7 -79.3(3) . . . . ?
C8 Fe1 C6 C7 37.7(2) . . . . ?
C3 Fe1 C6 C7 170.0(4) . . . . ?
C4 Fe1 C6 C7 -160.8(3) . . . . ?
C2 Fe1 C6 C7 -51.9(6) . . . . ?
C9 Fe1 C6 C10 -37.8(2) . . . . ?
C5 Fe1 C6 C10 121.9(3) . . . . ?
C1 Fe1 C6 C10 162.2(2) . . . . ?
C8 Fe1 C6 C10 -80.8(3) . . . . ?
C7 Fe1 C6 C10 -118.5(3) . . . . ?
C3 Fe1 C6 C10 51.5(5) . . . . ?
C4 Fe1 C6 C10 80.7(3) . . . . ?
C2 Fe1 C6 C10 -170.4(5) . . . . ?
C10 Fe1 C6 Pd1 -100.5(3) . . . . ?
C9 Fe1 C6 Pd1 -138.3(3) . . . . ?
C5 Fe1 C6 Pd1 21.4(3) . . . . ?
C1 Fe1 C6 Pd1 61.7(3) . . . . ?
C8 Fe1 C6 Pd1 178.6(3) . . . . ?
C7 Fe1 C6 Pd1 141.0(4) . . . . ?
C3 Fe1 C6 Pd1 -49.0(6) . . . . ?
C4 Fe1 C6 Pd1 -19.8(3) . . . . ?
C2 Fe1 C6 Pd1 89.0(6) . . . . ?
C10 C6 C7 C8 -1.9(5) . . . . ?
Pd1 C6 C7 C8 -178.2(4) . . . . ?
Fe1 C6 C7 C8 -59.4(3) . . . . ?
C10 C6 C7 Fe1 57.5(3) . . . . ?
Pd1 C6 C7 Fe1 -118.8(5) . . . . ?
C10 Fe1 C7 C6 -38.3(2) . . . . ?
C9 Fe1 C7 C6 -83.1(3) . . . . ?
C5 Fe1 C7 C6 78.2(3) . . . . ?
C1 Fe1 C7 C6 120.4(3) . . . . ?
C8 Fe1 C7 C6 -119.4(4) . . . . ?
C3 Fe1 C7 C6 -166.2(6) . . . . ?
C4 Fe1 C7 C6 43.7(6) . . . . ?
C2 Fe1 C7 C6 161.9(3) . . . . ?
C10 Fe1 C7 C8 81.1(3) . . . . ?
C9 Fe1 C7 C8 36.3(2) . . . . ?
C5 Fe1 C7 C8 -162.4(3) . . . . ?
C1 Fe1 C7 C8 -120.2(3) . . . . ?
C3 Fe1 C7 C8 -46.8(7) . . . . ?
C4 Fe1 C7 C8 163.2(4) . . . . ?
C2 Fe1 C7 C8 -78.7(3) . . . . ?
C6 Fe1 C7 C8 119.4(4) . . . . ?
C6 C7 C8 C9 1.7(5) . . . . ?
Fe1 C7 C8 C9 -58.2(3) . . . . ?
C6 C7 C8 Fe1 59.9(3) . . . . ?
C10 Fe1 C8 C9 39.2(2) . . . . ?
C5 Fe1 C8 C9 164.3(4) . . . . ?
C1 Fe1 C8 C9 -159.5(2) . . . . ?
C7 Fe1 C8 C9 120.9(3) . . . . ?
C3 Fe1 C8 C9 -74.6(3) . . . . ?
C4 Fe1 C8 C9 -37.0(6) . . . . ?
C2 Fe1 C8 C9 -116.4(3) . . . . ?
C6 Fe1 C8 C9 83.5(3) . . . . ?
C10 Fe1 C8 C7 -81.7(3) . . . . ?
C9 Fe1 C8 C7 -120.9(3) . . . . ?
C5 Fe1 C8 C7 43.3(5) . . . . ?
C1 Fe1 C8 C7 79.5(3) . . . . ?
C3 Fe1 C8 C7 164.5(3) . . . . ?
C4 Fe1 C8 C7 -158.0(5) . . . . ?
C2 Fe1 C8 C7 122.7(3) . . . . ?
C6 Fe1 C8 C7 -37.5(2) . . . . ?
C7 C8 C9 C10 -0.9(5) . . . . ?
Fe1 C8 C9 C10 -59.3(3) . . . . ?
C7 C8 C9 Fe1 58.4(3) . . . . ?
C10 Fe1 C9 C8 -117.8(3) . . . . ?
C5 Fe1 C9 C8 -162.4(5) . . . . ?
C1 Fe1 C9 C8 50.5(6) . . . . ?
C7 Fe1 C9 C8 -36.9(2) . . . . ?
C3 Fe1 C9 C8 125.0(3) . . . . ?
C4 Fe1 C9 C8 166.6(2) . . . . ?
C2 Fe1 C9 C8 83.5(3) . . . . ?
C6 Fe1 C9 C8 -80.4(3) . . . . ?
C5 Fe1 C9 C10 -44.6(6) . . . . ?
C1 Fe1 C9 C10 168.3(4) . . . . ?
C8 Fe1 C9 C10 117.8(3) . . . . ?
C7 Fe1 C9 C10 80.8(3) . . . . ?
C3 Fe1 C9 C10 -117.2(3) . . . . ?
C4 Fe1 C9 C10 -75.7(3) . . . . ?
C2 Fe1 C9 C10 -158.7(3) . . . . ?
C6 Fe1 C9 C10 37.3(2) . . . . ?
C7 C6 C10 C9 1.3(5) . . . . ?
Pd1 C6 C10 C9 179.0(3) . . . . ?
Fe1 C6 C10 C9 59.9(3) . . . . ?
C7 C6 C10 C11 -165.3(4) . . . . ?
Pd1 C6 C10 C11 12.4(5) . . . . ?
Fe1 C6 C10 C11 -106.7(4) . . . . ?
C7 C6 C10 Fe1 -58.6(3) . . . . ?
Pd1 C6 C10 Fe1 119.1(2) . . . . ?
C8 C9 C10 C6 -0.3(5) . . . . ?
Fe1 C9 C10 C6 -60.9(3) . . . . ?
C8 C9 C10 C11 164.4(4) . . . . ?
Fe1 C9 C10 C11 103.8(5) . . . . ?
C8 C9 C10 Fe1 60.7(3) . . . . ?
C9 Fe1 C10 C6 119.9(3) . . . . ?
C5 Fe1 C10 C6 -76.5(3) . . . . ?
C1 Fe1 C10 C6 -47.4(6) . . . . ?
C8 Fe1 C10 C6 82.0(3) . . . . ?
C7 Fe1 C10 C6 37.9(2) . . . . ?
C3 Fe1 C10 C6 -158.0(2) . . . . ?
C4 Fe1 C10 C6 -116.9(3) . . . . ?
C2 Fe1 C10 C6 172.2(4) . . . . ?
C5 Fe1 C10 C9 163.6(3) . . . . ?
C1 Fe1 C10 C9 -167.2(5) . . . . ?
C8 Fe1 C10 C9 -37.9(2) . . . . ?
C7 Fe1 C10 C9 -81.9(3) . . . . ?
C3 Fe1 C10 C9 82.2(3) . . . . ?
C4 Fe1 C10 C9 123.3(3) . . . . ?
C2 Fe1 C10 C9 52.3(6) . . . . ?
C6 Fe1 C10 C9 -119.9(3) . . . . ?
C9 Fe1 C10 C11 -125.7(4) . . . . ?
C5 Fe1 C10 C11 37.9(4) . . . . ?
C1 Fe1 C10 C11 67.1(6) . . . . ?
C8 Fe1 C10 C11 -163.6(3) . . . . ?
C7 Fe1 C10 C11 152.3(3) . . . . ?
C3 Fe1 C10 C11 -43.6(3) . . . . ?
C4 Fe1 C10 C11 -2.4(3) . . . . ?
C2 Fe1 C10 C11 -73.4(5) . . . . ?
C6 Fe1 C10 C11 114.4(4) . . . . ?
C13 N1 C11 C10 172.1(4) . . . . ?
Pd1 N1 C11 C10 -3.5(5) . . . . ?
C13 N1 C11 C12 -4.2(7) . . . . ?
Pd1 N1 C11 C12 -179.7(4) . . . . ?
C6 C10 C11 N1 -5.8(6) . . . . ?
C9 C10 C11 N1 -169.4(4) . . . . ?
Fe1 C10 C11 N1 -86.9(4) . . . . ?
C6 C10 C11 C12 170.7(4) . . . . ?
C9 C10 C11 C12 7.2(7) . . . . ?
Fe1 C10 C11 C12 89.7(4) . . . . ?
C11 N1 C13 C18 62.8(5) . . . . ?
Pd1 N1 C13 C18 -122.3(4) . . . . ?
C11 N1 C13 C14 -115.6(4) . . . . ?
Pd1 N1 C13 C14 59.2(5) . . . . ?
C18 C13 C14 C15 -2.9(6) . . . . ?
N1 C13 C14 C15 175.7(3) . . . . ?
C13 C14 C15 C16 0.3(6) . . . . ?
C14 C15 C16 C17 2.3(6) . . . . ?
C14 C15 C16 Cl2 -176.3(3) . . . . ?
C15 C16 C17 C18 -2.3(7) . . . . ?
Cl2 C16 C17 C18 176.3(3) . . . . ?
C16 C17 C18 C13 -0.4(7) . . . . ?
C14 C13 C18 C17 2.9(6) . . . . ?
N1 C13 C18 C17 -175.6(4) . . . . ?
C25 P1 C19 C20 -58.1(3) . . . . ?
C31 P1 C19 C20 -170.9(3) . . . . ?
Pd1 P1 C19 C20 68.6(3) . . . . ?
C25 P1 C19 C24 71.3(4) . . . . ?
C31 P1 C19 C24 -41.5(4) . . . . ?
Pd1 P1 C19 C24 -162.1(3) . . . . ?
C24 C19 C20 C21 57.5(5) . . . . ?
P1 C19 C20 C21 -169.1(3) . . . . ?
C19 C20 C21 C22 -57.1(5) . . . . ?
C20 C21 C22 C23 55.7(5) . . . . ?
C21 C22 C23 C24 -56.1(5) . . . . ?
C22 C23 C24 C19 56.7(5) . . . . ?
C20 C19 C24 C23 -56.7(4) . . . . ?
P1 C19 C24 C23 173.0(3) . . . . ?
C31 P1 C25 C30 61.1(3) . . . . ?
C19 P1 C25 C30 -49.6(4) . . . . ?
Pd1 P1 C25 C30 -174.6(3) . . . . ?
C31 P1 C25 C26 -167.9(3) . . . . ?
C19 P1 C25 C26 81.3(3) . . . . ?
Pd1 P1 C25 C26 -43.7(3) . . . . ?
C30 C25 C26 C27 -54.6(4) . . . . ?
P1 C25 C26 C27 171.6(3) . . . . ?
C25 C26 C27 C28 55.4(5) . . . . ?
C26 C27 C28 C29 -56.8(5) . . . . ?
C27 C28 C29 C30 56.8(5) . . . . ?
C26 C25 C30 C29 55.2(5) . . . . ?
P1 C25 C30 C29 -172.4(3) . . . . ?
C28 C29 C30 C25 -56.3(5) . . . . ?
C25 P1 C31 C36 57.2(3) . . . . ?
C19 P1 C31 C36 172.0(3) . . . . ?
Pd1 P1 C31 C36 -68.2(3) . . . . ?
C25 P1 C31 C32 -178.7(3) . . . . ?
C19 P1 C31 C32 -63.9(3) . . . . ?
Pd1 P1 C31 C32 55.9(3) . . . . ?
C36 C31 C32 C33 -53.3(5) . . . . ?
P1 C31 C32 C33 -179.6(3) . . . . ?
C31 C32 C33 C34 55.7(5) . . . . ?
C32 C33 C34 C35 -56.9(5) . . . . ?
C33 C34 C35 C36 55.9(5) . . . . ?
C34 C35 C36 C31 -54.6(5) . . . . ?
C32 C31 C36 C35 53.3(5) . . . . ?
P1 C31 C36 C35 176.9(3) . . . . ?
